data_4308920
loop_
_publ_author_name
'Elena Cariati'
'Dominique Roberto'
'Renato Ugo'
'Peter C. Ford'
'Simona Galli'
'Angelo Sironi'

_publ_section_title
;
New Structural Motifs, Unusual Quenching of the Emission, and Second
Harmonic Generation of Copper(I) Iodide Polymeric or Oligomeric Adducts
with Para-Substituted Pyridines or trans-Stilbazoles
;
_journal_name_full 'Inorganic Chemistry'
_journal_page_first 4077
_journal_page_last 4085
_journal_paper_doi 10.1021/ic050143s
_journal_volume 44
_journal_year 2005
_chemical_formula_moiety 'C30 H32 Cu2 I2 N4'
_chemical_formula_sum 'C30 H32 Cu2 I2 N4'
_chemical_formula_weight 829.48
_chemical_name_systematic
;
catena-bis(N-trans-4'-dimethyilamino-4-stilbazole-iodide-copper(i))
;
_space_group_IT_number 33
_symmetry_cell_setting orthorhombic
_symmetry_Int_Tables_number 33
_symmetry_space_group_name_Hall 'P 2c -2n'
_symmetry_space_group_name_H-M 'P n a 21'
_atom_sites_solution_hydrogens geom
_atom_sites_solution_primary direct
_atom_sites_solution_secondary difmap
_audit_creation_method SHELXL-97
_cell_angle_alpha 90.00
_cell_angle_beta 90.00
_cell_angle_gamma 90.00
_cell_formula_units_Z 4
_cell_length_a 7.574(4)
_cell_length_b 11.662(6)
_cell_length_c 33.970(19)
_cell_measurement_temperature 293(2)
_cell_volume 3001(3)
_computing_cell_refinement SAINT
_computing_data_reduction SAINT
_computing_molecular_graphics 'ORTEPIII (Johnson, 1976)'
_computing_publication_material 'SHELXL97 and PLATON (Spek, 2001)'
_computing_structure_refinement 'SHELXL97 (Sheldrick, 1997)'
_computing_structure_solution 'SIR97 (Altomare et al., 1997)'
_diffrn_ambient_temperature 293(2)
_diffrn_detector 'scintillation counter'
_diffrn_measured_fraction_theta_full 0.938
_diffrn_measured_fraction_theta_max 0.938
_diffrn_measurement_device_type 'Bruker SMART CCD area detector'
_diffrn_measurement_method '\w scans'
_diffrn_radiation_monochromator graphite
_diffrn_radiation_source 'fine-focus sealed tube'
_diffrn_radiation_type MoK\a
_diffrn_radiation_wavelength 0.71073
_diffrn_reflns_av_R_equivalents 0.0529
_diffrn_reflns_av_sigmaI/netI 0.0473
_diffrn_reflns_limit_h_max 9
_diffrn_reflns_limit_h_min -9
_diffrn_reflns_limit_k_max 13
_diffrn_reflns_limit_k_min -13
_diffrn_reflns_limit_l_max 39
_diffrn_reflns_limit_l_min -41
_diffrn_reflns_number 24839
_diffrn_reflns_theta_full 26.03
_diffrn_reflns_theta_max 26.03
_diffrn_reflns_theta_min 1.20
_exptl_absorpt_coefficient_mu 3.501
_exptl_crystal_colour needle
_exptl_crystal_density_diffrn 1.836
_exptl_crystal_density_method 'not measured'
_exptl_crystal_description yellow
_exptl_crystal_F_000 1616
_refine_diff_density_max 1.836
_refine_diff_density_min -3.064
_refine_diff_density_rms 0.166
_refine_ls_abs_structure_details 'Flack H D (1983), Acta Cryst. A39, 876-881'
_refine_ls_abs_structure_Flack 0.65(6)
_refine_ls_extinction_coef 0.00079(7)
_refine_ls_extinction_expression Fc^*^=kFc[1+0.001xFc^2^\l^3^/sin(2\q)]^-1/4^
_refine_ls_extinction_method SHELXL
_refine_ls_goodness_of_fit_ref 1.123
_refine_ls_hydrogen_treatment mixed
_refine_ls_matrix_type full
_refine_ls_number_parameters 296
_refine_ls_number_reflns 5394
_refine_ls_number_restraints 44
_refine_ls_restrained_S_all 1.119
_refine_ls_R_factor_all 0.0859
_refine_ls_R_factor_gt 0.0684
_refine_ls_shift/su_max 0.012
_refine_ls_shift/su_mean 0.000
_refine_ls_structure_factor_coef Fsqd
_refine_ls_weighting_details 'calc w=1/[\s^2^(Fo^2^)+(0.0328P)^2^+44.0095P] where P=(Fo^2^+2Fc^2^)/3'
_refine_ls_weighting_scheme calc
_refine_ls_wR_factor_gt 0.1482
_refine_ls_wR_factor_ref 0.1543
_reflns_number_gt 4351
_reflns_number_total 5394
_reflns_threshold_expression >2sigma(I)
_cod_data_source_file ic050143ssi20050128_063456_2.cif
_cod_data_source_block '[CuI(N-trans-4'-dimethylamino-4-stilbazole)]n,compound2'
_cod_depositor_comments
;
The following automatic conversions were performed:
'_symmetry_cell_setting' value 'Orthorhombic' changed to 'orthorhombic'
according to '/home/saulius/struct/CIF-dictionaries/cif_core.dic'
dictionary named 'cif_core.dic' version 2.4.1 from 2010-06-29.

Automatic conversion script
Id: cif_fix_enum 1527 2010-12-29 10:47:43Z saulius 
;
_cod_database_code 4308920

loop_
_symmetry_equiv_pos_as_xyz
'x, y, z'
'-x, -y, z+1/2'
'-x+1/2, y+1/2, z+1/2'
'x+1/2, -y+1/2, z'

loop_
_atom_site_label
_atom_site_type_symbol
_atom_site_fract_x
_atom_site_fract_y
_atom_site_fract_z
_atom_site_U_iso_or_equiv
_atom_site_adp_type
_atom_site_occupancy
_atom_site_symmetry_multiplicity
_atom_site_calc_flag
_atom_site_refinement_flags
_atom_site_disorder_assembly
_atom_site_disorder_group
Cu1 Cu 0.3918(3) 0.3684(2) 0.50713(7) 0.0603(6) Uani 1 1 d . . .
Cu2 Cu 0.6408(4) 0.3676(2) 0.56129(7) 0.0720(7) Uani 1 1 d . . .
I1 I 0.55508(11) 0.17075(7) 0.53223(5) 0.0456(2) Uani 1 1 d . . .
I2 I 0.53175(14) 0.55843(8) 0.53419(5) 0.0589(3) Uani 1 1 d . . .
N11 N 0.4048(15) 0.3701(11) 0.4470(4) 0.041(3) Uani 1 1 d . . .
C12 C 0.343(2) 0.2817(13) 0.4259(5) 0.047(4) Uani 1 1 d . . .
H12 H 0.2818 0.2237 0.4387 0.056 Uiso 1 1 calc R . .
C13 C 0.368(2) 0.2738(14) 0.3859(4) 0.051(4) Uani 1 1 d . . .
H13 H 0.3183 0.2130 0.3721 0.061 Uiso 1 1 calc R . .
C14 C 0.466(2) 0.3542(15) 0.3660(4) 0.051(4) Uani 1 1 d . . .
C15 C 0.526(2) 0.4473(15) 0.3877(5) 0.054(4) Uani 1 1 d . . .
H15 H 0.5863 0.5063 0.3752 0.065 Uiso 1 1 calc R . .
C16 C 0.495(2) 0.4532(15) 0.4284(4) 0.049(4) Uani 1 1 d . . .
H16 H 0.5368 0.5155 0.4427 0.059 Uiso 1 1 calc R . .
C17 C 0.499(2) 0.3386(17) 0.3230(5) 0.059(5) Uani 1 1 d . . .
H17 H 0.4491 0.2743 0.3112 0.071 Uiso 1 1 calc R . .
C17' C 0.591(2) 0.4068(16) 0.3007(5) 0.056(4) Uani 1 1 d . . .
H17' H 0.6367 0.4722 0.3125 0.067 Uiso 1 1 calc R . .
C14' C 0.629(2) 0.3909(16) 0.2587(4) 0.056(4) Uani 1 1 d . . .
C15' C 0.580(2) 0.2975(17) 0.2367(5) 0.057(5) Uani 1 1 d . . .
H15' H 0.5148 0.2393 0.2485 0.068 Uiso 1 1 calc R . .
C16' C 0.625(2) 0.2876(15) 0.1969(5) 0.051(4) Uani 1 1 d . . .
H16' H 0.5906 0.2237 0.1825 0.062 Uiso 1 1 calc R . .
C11' C 0.7245(19) 0.3760(17) 0.1787(4) 0.054(4) Uani 1 1 d . . .
C12' C 0.773(2) 0.4700(13) 0.2008(4) 0.045(4) Uani 1 1 d . . .
H12' H 0.8382 0.5288 0.1892 0.053 Uiso 1 1 calc R . .
C13' C 0.726(2) 0.4769(14) 0.2399(5) 0.049(4) Uani 1 1 d . . .
H13' H 0.7594 0.5411 0.2543 0.059 Uiso 1 1 calc R . .
N12 N 0.7716(18) 0.3619(10) 0.1392(3) 0.044(3) Uani 1 1 d . . .
C18 C 0.863(2) 0.4602(17) 0.1192(5) 0.064(5) Uani 1 1 d . . .
H181 H 0.8885 0.4397 0.0925 0.077 Uiso 1 1 calc R . .
H182 H 0.9704 0.4775 0.1328 0.077 Uiso 1 1 calc R . .
H183 H 0.7869 0.5262 0.1196 0.077 Uiso 1 1 calc R . .
C19 C 0.728(3) 0.2705(15) 0.1168(5) 0.060(5) Uani 1 1 d . . .
H191 H 0.7753 0.2806 0.0907 0.072 Uiso 1 1 calc R . .
H192 H 0.6023 0.2637 0.1154 0.072 Uiso 1 1 calc R . .
H193 H 0.7770 0.2021 0.1282 0.072 Uiso 1 1 calc R . .
N21 N 0.710(5) 0.371(3) 0.6180(6) 0.0398(11) Uiso 0.539(13) 1 d PD . .
C22 C 0.803(5) 0.289(3) 0.6384(7) 0.0398(11) Uiso 0.539(13) 1 d PD . .
C23 C 0.847(4) 0.300(2) 0.6797(7) 0.0398(11) Uiso 0.539(13) 1 d PD . .
C24 C 0.779(4) 0.397(2) 0.6996(6) 0.0398(11) Uiso 0.539(13) 1 d PD . .
C25 C 0.674(4) 0.475(2) 0.6798(6) 0.0398(11) Uiso 0.539(13) 1 d PD . .
C26 C 0.641(6) 0.453(3) 0.6392(7) 0.0398(11) Uiso 0.539(13) 1 d PD . .
C27 C 0.818(3) 0.4094(19) 0.7428(6) 0.0398(11) Uiso 0.539(13) 1 d PD . .
C27' C 0.910(3) 0.3373(18) 0.7637(6) 0.0398(11) Uiso 0.539(13) 1 d PD . .
C24' C 0.961(3) 0.348(2) 0.8058(6) 0.0398(11) Uiso 0.539(13) 1 d PD . .
C25' C 1.064(4) 0.263(3) 0.8242(6) 0.0398(11) Uiso 0.539(13) 1 d PD . .
C26' C 1.111(4) 0.266(2) 0.8641(6) 0.0398(11) Uiso 0.539(13) 1 d PD . .
C21' C 1.051(4) 0.360(2) 0.8866(5) 0.0398(11) Uiso 0.539(13) 1 d PD . .
C22' C 0.957(4) 0.450(2) 0.8689(6) 0.0398(11) Uiso 0.539(13) 1 d PD . .
C23' C 0.915(4) 0.443(2) 0.8276(6) 0.0398(11) Uiso 0.539(13) 1 d PD . .
N22 N 1.085(3) 0.3637(17) 0.9269(5) 0.0398(11) Uiso 0.539(13) 1 d PD . .
C28 C 1.007(4) 0.447(2) 0.9523(6) 0.0398(11) Uiso 0.539(13) 1 d PD . .
C29 C 1.179(4) 0.268(2) 0.9448(7) 0.0398(11) Uiso 0.539(13) 1 d PD . .
N31 N 0.690(6) 0.370(3) 0.6186(6) 0.0398(11) Uiso 0.461(13) 1 d PD . .
C32 C 0.798(6) 0.281(3) 0.6303(7) 0.0398(11) Uiso 0.461(13) 1 d PD . .
C33 C 0.859(5) 0.267(3) 0.6703(7) 0.0398(11) Uiso 0.461(13) 1 d PD . .
C34 C 0.810(4) 0.352(3) 0.6976(6) 0.0398(11) Uiso 0.461(13) 1 d PD . .
C35 C 0.707(5) 0.445(3) 0.6855(7) 0.0398(11) Uiso 0.461(13) 1 d PD . .
C36 C 0.664(6) 0.449(3) 0.6447(8) 0.0398(11) Uiso 0.461(13) 1 d PD . .
C37 C 0.877(4) 0.340(2) 0.7390(7) 0.0398(11) Uiso 0.461(13) 1 d PD . .
C37' C 0.868(4) 0.418(2) 0.7662(7) 0.0398(11) Uiso 0.461(13) 1 d PD . .
C34' C 0.935(4) 0.409(3) 0.8072(6) 0.0398(11) Uiso 0.461(13) 1 d PD . .
C35' C 1.034(4) 0.314(3) 0.8203(6) 0.0398(11) Uiso 0.461(13) 1 d PD . .
C36' C 1.097(4) 0.303(3) 0.8590(6) 0.0398(11) Uiso 0.461(13) 1 d PD . .
C31' C 1.054(5) 0.390(2) 0.8859(6) 0.0398(11) Uiso 0.461(13) 1 d PD . .
C32' C 0.953(5) 0.486(2) 0.8742(6) 0.0398(11) Uiso 0.461(13) 1 d PD . .
C33' C 0.894(4) 0.493(3) 0.8340(7) 0.0398(11) Uiso 0.461(13) 1 d PD . .
N32 N 1.118(3) 0.388(2) 0.9244(5) 0.0398(11) Uiso 0.461(13) 1 d PD . .
C38 C 1.063(4) 0.472(2) 0.9527(7) 0.0398(11) Uiso 0.461(13) 1 d PD . .
C39 C 1.206(4) 0.285(3) 0.9384(8) 0.0398(11) Uiso 0.461(13) 1 d PD . .

loop_
_atom_site_aniso_label
_atom_site_aniso_U_11
_atom_site_aniso_U_22
_atom_site_aniso_U_33
_atom_site_aniso_U_23
_atom_site_aniso_U_13
_atom_site_aniso_U_12
Cu1 0.0641(13) 0.0746(16) 0.0423(11) 0.0003(11) -0.0005(10) -0.0107(11)
Cu2 0.120(2) 0.0561(15) 0.0397(11) 0.0016(11) -0.0219(13) -0.0124(14)
I1 0.0433(4) 0.0516(5) 0.0420(4) -0.0021(8) 0.0034(7) 0.0016(4)
I2 0.0766(7) 0.0549(5) 0.0452(5) -0.0024(9) 0.0021(8) -0.0073(5)
N11 0.037(7) 0.045(7) 0.041(6) -0.003(6) -0.003(5) 0.006(6)
C12 0.049(9) 0.033(9) 0.058(10) -0.002(7) -0.006(8) -0.011(8)
C13 0.061(11) 0.046(10) 0.045(9) -0.006(7) -0.012(8) 0.002(9)
C14 0.041(8) 0.071(12) 0.040(8) -0.015(8) -0.006(7) 0.001(9)
C15 0.052(10) 0.060(11) 0.050(9) 0.005(8) 0.013(8) 0.004(9)
C16 0.043(9) 0.055(10) 0.049(9) -0.001(8) 0.002(7) -0.007(8)
C17 0.049(10) 0.079(13) 0.049(9) -0.005(9) -0.007(8) 0.013(9)
C17' 0.044(9) 0.076(12) 0.048(9) 0.009(9) 0.006(7) -0.001(9)
C14' 0.045(9) 0.083(13) 0.040(8) -0.005(9) -0.002(7) 0.015(9)
C15' 0.042(9) 0.068(12) 0.060(11) 0.023(9) 0.008(8) 0.006(9)
C16' 0.050(9) 0.052(11) 0.052(9) -0.006(8) -0.003(8) -0.003(9)
C11' 0.032(8) 0.088(14) 0.043(9) 0.004(9) 0.000(7) 0.004(9)
C12' 0.055(9) 0.035(9) 0.044(9) -0.001(7) -0.001(7) -0.007(7)
C13' 0.051(10) 0.046(10) 0.050(10) -0.005(7) 0.001(8) -0.011(8)
N12 0.061(8) 0.031(7) 0.040(7) 0.000(6) 0.004(6) -0.008(6)
C18 0.057(11) 0.087(14) 0.049(10) 0.017(10) 0.000(8) 0.007(10)
C19 0.082(14) 0.047(12) 0.052(10) 0.007(9) 0.002(9) -0.007(10)

loop_
_atom_type_symbol
_atom_type_description
_atom_type_scat_dispersion_real
_atom_type_scat_dispersion_imag
_atom_type_scat_source
C C 0.0033 0.0016 'International Tables Vol C Tables 4.2.6.8 and 6.1.1.4'
H H 0.0000 0.0000 'International Tables Vol C Tables 4.2.6.8 and 6.1.1.4'
Cu Cu 0.3201 1.2651 'International Tables Vol C Tables 4.2.6.8 and 6.1.1.4'
I I -0.4742 1.8119 'International Tables Vol C Tables 4.2.6.8 and 6.1.1.4'
N N 0.0061 0.0033 'International Tables Vol C Tables 4.2.6.8 and 6.1.1.4'

loop_
_geom_angle_atom_site_label_1
_geom_angle_atom_site_label_2
_geom_angle_atom_site_label_3
_geom_angle
_geom_angle_site_symmetry_1
_geom_angle_site_symmetry_3
_geom_angle_publ_flag
N11 Cu1 I2 108.8(4) . . ?
N11 Cu1 Cu2 131.5(4) . . ?
I2 Cu1 Cu2 57.93(8) . . ?
N11 Cu1 I1 111.0(3) . 4_455 ?
I2 Cu1 I1 114.19(9) . 4_455 ?
Cu2 Cu1 I1 116.77(10) . 4_455 ?
N11 Cu1 I1 107.2(4) . . ?
I2 Cu1 I1 114.68(9) . . ?
Cu2 Cu1 I1 57.24(8) . . ?
I1 Cu1 I1 100.55(8) 4_455 . ?
N31 Cu2 N21 4(2) . . ?
N31 Cu2 I2 113.9(10) . . ?
N21 Cu2 I2 114.5(9) . . ?
N31 Cu2 I1 115.7(13) . . ?
N21 Cu2 I1 117.0(11) . . ?
I2 Cu2 I1 123.88(10) . . ?
N31 Cu2 Cu1 145.1(13) . . ?
N21 Cu2 Cu1 149.4(11) . . ?
I2 Cu2 Cu1 60.81(8) . . ?
I1 Cu2 Cu1 63.66(8) . . ?
Cu2 I1 Cu1 91.91(9) . 4 ?
Cu2 I1 Cu1 59.11(7) . . ?
Cu1 I1 Cu1 117.63(8) 4 . ?
Cu2 I2 Cu1 61.27(8) . . ?
C12 N11 C16 118.7(13) . . ?
C12 N11 Cu1 120.7(11) . . ?
C16 N11 Cu1 120.0(10) . . ?
N11 C12 C13 122.3(15) . . ?
C12 C13 C14 121.0(15) . . ?
C13 C14 C15 116.6(14) . . ?
C13 C14 C17 119.2(15) . . ?
C15 C14 C17 124.2(16) . . ?
C14 C15 C16 120.5(16) . . ?
N11 C16 C15 120.8(15) . . ?
C17' C17 C14 125.7(18) . . ?
C17 C17' C14' 126.5(18) . . ?
C15' C14' C13' 117.5(14) . . ?
C15' C14' C17' 125.3(17) . . ?
C13' C14' C17' 117.2(16) . . ?
C14' C15' C16' 121.7(16) . . ?
C15' C16' C11' 119.4(16) . . ?
C12' C11' N12 123.1(15) . . ?
C12' C11' C16' 119.0(14) . . ?
N12 C11' C16' 117.9(15) . . ?
C11' C12' C13' 120.0(14) . . ?
C12' C13' C14' 122.4(15) . . ?
C19 N12 C11' 124.9(14) . . ?
C19 N12 C18 117.3(13) . . ?
C11' N12 C18 117.6(14) . . ?
C26 N21 C32 127.7(19) . . ?
C26 N21 C36 11.1(16) . . ?
C32 N21 C36 118(2) . . ?
C26 N21 C22 115.8(15) . . ?
C32 N21 C22 12.1(9) . . ?
C36 N21 C22 105.6(17) . . ?
C26 N21 Cu2 116.5(15) . . ?
C32 N21 Cu2 114.9(18) . . ?
C36 N21 Cu2 127(2) . . ?
C22 N21 Cu2 127.0(16) . . ?
C33 C22 N21 142(2) . . ?
C33 C22 N31 141(3) . . ?
N21 C22 N31 6(4) . . ?
C33 C22 C23 19.3(12) . . ?
N21 C22 C23 122.9(17) . . ?
N31 C22 C23 122(2) . . ?
C33 C23 C34 171(10) . . ?
C33 C23 C24 167(5) . . ?
C34 C23 C24 13.4(17) . . ?
C33 C23 C22 51(4) . . ?
C34 C23 C22 130(3) . . ?
C24 C23 C22 116.9(17) . . ?
C33 C23 C32 49(3) . . ?
C34 C23 C32 132(3) . . ?
C24 C23 C32 119(2) . . ?
C22 C23 C32 2.4(15) . . ?
C33 C23 C35 143(4) . . ?
C34 C23 C35 36.9(19) . . ?
C24 C23 C35 24.1(11) . . ?
C22 C23 C35 92.8(15) . . ?
C32 C23 C35 95.2(16) . . ?
C34 C24 C35 137(4) . . ?
C34 C24 C25 140(2) . . ?
C35 C24 C25 4(3) . . ?
C34 C24 C23 22(2) . . ?
C35 C24 C23 117(3) . . ?
C25 C24 C23 120.1(16) . . ?
C34 C24 C27 97(2) . . ?
C35 C24 C27 124(3) . . ?
C25 C24 C27 121.4(17) . . ?
C23 C24 C27 118.4(17) . . ?
C34 C24 C37 63.7(18) . . ?
C35 C24 C37 158(3) . . ?
C25 C24 C37 155.1(19) . . ?
C23 C24 C37 84.6(17) . . ?
C27 C24 C37 33.8(11) . . ?
C34 C24 C33 24.5(18) . . ?
C35 C24 C33 114(2) . . ?
C25 C24 C33 116.9(16) . . ?
C23 C24 C33 3.5(13) . . ?
C27 C24 C33 121.6(16) . . ?
C37 C24 C33 87.8(14) . . ?
C36 C25 C24 110(2) . . ?
C36 C25 C26 7(3) . . ?
C24 C25 C26 116.8(17) . . ?
C36 C25 C34 99(2) . . ?
C24 C25 C34 11.2(8) . . ?
C26 C25 C34 105.8(15) . . ?
N31 C26 N21 7(4) . . ?
N31 C26 C25 129(2) . . ?
N21 C26 C25 126.8(17) . . ?
N31 C26 C35 113(2) . . ?
N21 C26 C35 111.4(17) . . ?
C25 C26 C35 15.6(9) . . ?
C37' C27 C37 91.0(17) . . ?
C37' C27 C27' 49.8(17) . . ?
C37 C27 C27' 42.3(13) . . ?
C37' C27 C24 166(4) . . ?
C37 C27 C24 82.6(13) . . ?
C27' C27 C24 124.9(15) . . ?
C37' C27 C34 152(2) . . ?
C37 C27 C34 63.1(12) . . ?
C27' C27 C34 105.4(15) . . ?
C24 C27 C34 19.6(9) . . ?
C37 C27' C37' 87.7(17) . . ?
C37 C27' C27 46.1(17) . . ?
C37' C27' C27 42.6(13) . . ?
C37 C27' C24' 173(2) . . ?
C37' C27' C24' 85.5(13) . . ?
C27 C27' C24' 127.3(15) . . ?
C37 C27' C34' 148(2) . . ?
C37' C27' C34' 60.1(12) . . ?
C27 C27' C34' 102.4(15) . . ?
C24' C27' C34' 25.5(8) . . ?
C34' C24' C35' 126(4) . . ?
C34' C24' C23' 29(2) . . ?
C35' C24' C23' 104(3) . . ?
C34' C24' C25' 143(2) . . ?
C35' C24' C25' 17(2) . . ?
C23' C24' C25' 117.9(18) . . ?
C34' C24' C27' 94.3(15) . . ?
C35' C24' C27' 134(3) . . ?
C23' C24' C27' 121.6(18) . . ?
C25' C24' C27' 120.5(18) . . ?
C34' C24' C37' 59.3(14) . . ?
C35' C24' C37' 161(4) . . ?
C23' C24' C37' 86.7(17) . . ?
C25' C24' C37' 154.6(19) . . ?
C27' C24' C37' 35.1(11) . . ?
C34' C24' C33' 25.1(16) . . ?
C35' C24' C33' 107(3) . . ?
C23' C24' C33' 4.1(11) . . ?
C25' C24' C33' 121.5(16) . . ?
C27' C24' C33' 117.9(15) . . ?
C37' C24' C33' 82.9(13) . . ?
C35' C25' C36' 86(2) . . ?
C35' C25' C26' 105(2) . . ?
C36' C25' C26' 19.9(13) . . ?
C35' C25' C24' 22(3) . . ?
C36' C25' C24' 105(2) . . ?
C26' C25' C24' 123(2) . . ?
C25' C26' C21' 118(2) . . ?
C25' C26' C31' 113(2) . . ?
C21' C26' C31' 8(2) . . ?
C25' C26' C35' 21.8(9) . . ?
C21' C26' C35' 96.3(18) . . ?
C31' C26' C35' 90.8(17) . . ?
C36' C21' N22 137(2) . . ?
C36' C21' C26' 19.1(14) . . ?
N22 C21' C26' 119.9(16) . . ?
C36' C21' C22' 103.2(19) . . ?
N22 C21' C22' 119.1(15) . . ?
C26' C21' C22' 121.0(16) . . ?
C36' C21' N32 137(3) . . ?
N22 C21' N32 15.8(15) . . ?
C26' C21' N32 124(2) . . ?
C22' C21' N32 112.9(19) . . ?
C36' C21' C32' 114(2) . . ?
N22 C21' C32' 107.1(15) . . ?
C26' C21' C32' 132.8(16) . . ?
C22' C21' C32' 12.9(10) . . ?
N32 C21' C32' 100.1(17) . . ?
C31' C22' C33' 150(3) . . ?
C31' C22' C21' 12(2) . . ?
C33' C22' C21' 144(2) . . ?
C31' C22' C23' 125(2) . . ?
C33' C22' C23' 26.3(9) . . ?
C21' C22' C23' 118.5(19) . . ?
C33' C23' C34' 141(5) . . ?
C33' C23' C24' 167(4) . . ?
C34' C23' C24' 26(2) . . ?
C33' C23' C22' 70(2) . . ?
C34' C23' C22' 145(3) . . ?
C24' C23' C22' 121(2) . . ?
C33' C23' C32' 56.5(17) . . ?
C34' C23' C32' 156(4) . . ?
C24' C23' C32' 135(2) . . ?
C22' C23' C32' 14.0(11) . . ?
C33' C23' C35' 161(4) . . ?
C34' C23' C35' 51(2) . . ?
C24' C23' C35' 27.6(12) . . ?
C22' C23' C35' 94.6(17) . . ?
C32' C23' C35' 107.5(17) . . ?
C39 N22 C21' 113(2) . . ?
C39 N22 C28 125(2) . . ?
C21' N22 C28 122.6(15) . . ?
C39 N22 C31' 122(2) . . ?
C21' N22 C31' 14.1(15) . . ?
C28 N22 C31' 111.6(18) . . ?
C39 N22 C29 14(2) . . ?
C21' N22 C29 118.4(15) . . ?
C28 N22 C29 118.1(14) . . ?
C31' N22 C29 130.3(18) . . ?
C39 N22 C38 117(2) . . ?
C21' N22 C38 124.3(19) . . ?
C28 N22 C38 19.4(16) . . ?
C31' N22 C38 111(2) . . ?
C29 N22 C38 116.2(19) . . ?
C38 C28 N22 93(3) . . ?
C38 C28 N32 79(3) . . ?
N22 C28 N32 15.5(15) . . ?
N22 C29 N32 12.9(15) . . ?
C26 N31 C36 11.3(16) . . ?
C26 N31 C32 126.6(18) . . ?
C36 N31 C32 115.6(16) . . ?
C26 N31 C22 115(2) . . ?
C36 N31 C22 104.0(17) . . ?
C32 N31 C22 11.6(9) . . ?
C26 N31 Cu2 120(2) . . ?
C36 N31 Cu2 130.5(19) . . ?
C32 N31 Cu2 112.6(17) . . ?
C22 N31 Cu2 124(2) . . ?
N21 C32 N31 6(4) . . ?
N21 C32 C33 124(2) . . ?
N31 C32 C33 123.1(17) . . ?
N21 C32 C23 108(2) . . ?
N31 C32 C23 108.0(16) . . ?
C33 C32 C23 15.3(9) . . ?
C23 C33 C22 110(5) . . ?
C23 C33 C34 6(6) . . ?
C22 C33 C34 110(3) . . ?
C23 C33 C32 116(3) . . ?
C22 C33 C32 6.5(17) . . ?
C34 C33 C32 116.7(17) . . ?
C23 C33 C24 10(4) . . ?
C22 C33 C24 101(2) . . ?
C34 C33 C24 9.6(8) . . ?
C32 C33 C24 107.3(15) . . ?
C24 C34 C23 145(4) . . ?
C24 C34 C35 27(2) . . ?
C23 C34 C35 120(3) . . ?
C24 C34 C33 146(3) . . ?
C23 C34 C33 3(4) . . ?
C35 C34 C33 120.2(16) . . ?
C24 C34 C37 97(2) . . ?
C23 C34 C37 117(3) . . ?
C35 C34 C37 123.0(17) . . ?
C33 C34 C37 116.8(17) . . ?
C24 C34 C27 63.0(18) . . ?
C23 C34 C27 150(3) . . ?
C35 C34 C27 89.3(18) . . ?
C33 C34 C27 150(2) . . ?
C37 C34 C27 33.7(11) . . ?
C24 C34 C25 28.4(17) . . ?
C23 C34 C25 118(3) . . ?
C35 C34 C25 1.8(13) . . ?
C33 C34 C25 118.5(17) . . ?
C37 C34 C25 124.6(16) . . ?
C27 C34 C25 90.9(15) . . ?
C24 C35 C34 16.2(16) . . ?
C24 C35 C36 132(3) . . ?
C34 C35 C36 116.6(17) . . ?
C24 C35 C26 135(3) . . ?
C34 C35 C26 120(2) . . ?
C36 C35 C26 4(3) . . ?
C24 C35 C23 39.0(19) . . ?
C34 C35 C23 23.2(11) . . ?
C36 C35 C23 93.4(15) . . ?
C26 C35 C23 96.5(17) . . ?
C25 C36 N31 145(2) . . ?
C25 C36 N21 144(3) . . ?
N31 C36 N21 7(4) . . ?
C25 C36 C35 18.8(11) . . ?
N31 C36 C35 126.8(18) . . ?
N21 C36 C35 125(2) . . ?
C27' C37 C27 91.6(17) . . ?
C27' C37 C37' 49.9(17) . . ?
C27 C37 C37' 42.8(13) . . ?
C27' C37 C34 175(2) . . ?
C27 C37 C34 83.2(13) . . ?
C37' C37 C34 125.2(16) . . ?
C27' C37 C24 155(2) . . ?
C27 C37 C24 63.5(12) . . ?
C37' C37 C24 105.5(16) . . ?
C34 C37 C24 19.7(9) . . ?
C27 C37' C27' 87.5(17) . . ?
C27 C37' C37 46.2(17) . . ?
C27' C37' C37 42.3(13) . . ?
C27 C37' C34' 169(4) . . ?
C27' C37' C34' 84.6(13) . . ?
C37 C37' C34' 126.9(16) . . ?
C27 C37' C24' 146(2) . . ?
C27' C37' C24' 59.4(11) . . ?
C37 C37' C24' 101.8(15) . . ?
C34' C37' C24' 25.2(9) . . ?
C24' C34' C23' 124(4) . . ?
C24' C34' C33' 142(3) . . ?
C23' C34' C33' 17(2) . . ?
C24' C34' C35' 29(2) . . ?
C23' C34' C35' 102(3) . . ?
C33' C34' C35' 118.1(18) . . ?
C24' C34' C37' 95.5(16) . . ?
C23' C34' C37' 135(3) . . ?
C33' C34' C37' 119.9(19) . . ?
C35' C34' C37' 122.0(18) . . ?
C24' C34' C27' 60.2(14) . . ?
C23' C34' C27' 163(4) . . ?
C33' C34' C27' 154(2) . . ?
C35' C34' C27' 86.9(18) . . ?
C37' C34' C27' 35.4(11) . . ?
C25' C35' C24' 142(5) . . ?
C25' C35' C36' 67(2) . . ?
C24' C35' C36' 144(3) . . ?
C25' C35' C34' 166(5) . . ?
C24' C35' C34' 25(2) . . ?
C36' C35' C34' 123(2) . . ?
C25' C35' C26' 53.1(17) . . ?
C24' C35' C26' 153(4) . . ?
C36' C35' C26' 14.2(13) . . ?
C34' C35' C26' 136(2) . . ?
C25' C35' C23' 158(4) . . ?
C24' C35' C23' 49(2) . . ?
C36' C35' C23' 96.8(17) . . ?
C34' C35' C23' 26.6(12) . . ?
C26' C35' C23' 109.3(17) . . ?
C21' C36' C25' 149(3) . . ?
C21' C36' C35' 126(2) . . ?
C25' C36' C35' 27.5(10) . . ?
C21' C36' C31' 13(2) . . ?
C25' C36' C31' 144(2) . . ?
C35' C36' C31' 118(2) . . ?
C22' C31' N32 134(2) . . ?
C22' C31' C36' 105.2(19) . . ?
N32 C31' C36' 121.2(17) . . ?
C22' C31' C32' 17.2(14) . . ?
N32 C31' C32' 117.5(16) . . ?
C36' C31' C32' 121.2(16) . . ?
C22' C31' N22 135(3) . . ?
N32 C31' N22 15.6(15) . . ?
C36' C31' N22 116(2) . . ?
C32' C31' N22 122(2) . . ?
C22' C31' C26' 118(2) . . ?
N32 C31' C26' 108.1(16) . . ?
C36' C31' C26' 14.6(12) . . ?
C32' C31' C26' 134.3(17) . . ?
N22 C31' C26' 101.5(17) . . ?
C31' C32' C33' 118.4(19) . . ?
C31' C32' C23' 96.6(17) . . ?
C33' C32' C23' 21.9(8) . . ?
C31' C32' C21' 7(2) . . ?
C33' C32' C21' 114.4(19) . . ?
C23' C32' C21' 92.5(16) . . ?
C23' C33' C22' 83(2) . . ?
C23' C33' C34' 22(3) . . ?
C22' C33' C34' 104(2) . . ?
C23' C33' C32' 102(2) . . ?
C22' C33' C32' 18.4(11) . . ?
C34' C33' C32' 122(2) . . ?
C23' C33' C24' 9(2) . . ?
C22' C33' C24' 91.5(19) . . ?
C34' C33' C24' 13.2(10) . . ?
C32' C33' C24' 109.4(17) . . ?
C31' N32 C21' 14.4(16) . . ?
C31' N32 C38 121.1(15) . . ?
C21' N32 C38 132(2) . . ?
C31' N32 C28 114(2) . . ?
C21' N32 C28 120(2) . . ?
C38 N32 C28 20.7(16) . . ?
C31' N32 C39 118.6(16) . . ?
C21' N32 C39 105.4(18) . . ?
C38 N32 C39 118.5(15) . . ?
C28 N32 C39 117(2) . . ?
C31' N32 C29 121(2) . . ?
C21' N32 C29 106(2) . . ?
C38 N32 C29 112.6(19) . . ?
C28 N32 C29 107.2(18) . . ?
C39 N32 C29 12(2) . . ?
C28 C38 N32 81(3) . . ?
C28 C38 N22 67(3) . . ?
N32 C38 N22 14.3(15) . . ?
N22 C39 N32 15.4(16) . . ?

loop_
_geom_bond_atom_site_label_1
_geom_bond_atom_site_label_2
_geom_bond_distance
_geom_bond_site_symmetry_2
_geom_bond_publ_flag
Cu1 N11 2.046(12) . ?
Cu1 I2 2.623(3) . ?
Cu1 Cu2 2.635(3) . ?
Cu1 I1 2.728(3) 4_455 ?
Cu1 I1 2.751(3) . ?
Cu2 N31 1.983(18) . ?
Cu2 N21 1.996(17) . ?
Cu2 I2 2.546(3) . ?
Cu2 I1 2.582(3) . ?
I1 Cu1 2.728(3) 4 ?
N11 C12 1.339(19) . ?
N11 C16 1.341(19) . ?
C12 C13 1.37(2) . ?
C13 C14 1.37(2) . ?
C14 C15 1.39(2) . ?
C14 C17 1.49(2) . ?
C15 C16 1.41(2) . ?
C17 C17' 1.30(2) . ?
C17' C14' 1.47(2) . ?
C14' C15' 1.37(2) . ?
C14' C13' 1.40(2) . ?
C15' C16' 1.40(2) . ?
C16' C11' 1.42(2) . ?
C11' C12' 1.38(2) . ?
C11' N12 1.398(19) . ?
C12' C13' 1.38(2) . ?
N12 C19 1.353(19) . ?
N12 C18 1.50(2) . ?
N21 C26 1.30(2) . ?
N21 C32 1.32(5) . ?
N21 C36 1.33(5) . ?
N21 C22 1.38(2) . ?
C22 C33 1.20(4) . ?
C22 N31 1.44(5) . ?
C22 C23 1.45(2) . ?
C23 C33 0.51(2) . ?
C23 C34 0.91(3) . ?
C23 C24 1.41(3) . ?
C23 C32 1.73(3) . ?
C23 C35 2.00(4) . ?
C24 C34 0.57(2) . ?
C24 C35 0.92(3) . ?
C24 C25 1.39(3) . ?
C24 C27 1.51(3) . ?
C24 C37 1.67(3) . ?
C24 C33 1.91(4) . ?
C25 C36 1.23(4) . ?
C25 C26 1.43(2) . ?
C25 C34 1.86(4) . ?
C26 N31 1.25(5) . ?
C26 C35 1.65(4) . ?
C27 C37' 0.88(3) . ?
C27 C37 0.94(3) . ?
C27 C27' 1.30(2) . ?
C27 C34 1.68(3) . ?
C27' C37 0.87(3) . ?
C27' C37' 0.99(3) . ?
C27' C24' 1.49(3) . ?
C27' C34' 1.71(3) . ?
C24' C34' 0.74(2) . ?
C24' C35' 0.84(3) . ?
C24' C23' 1.37(3) . ?
C24' C25' 1.41(3) . ?
C24' C37' 1.72(3) . ?
C24' C33' 2.00(4) . ?
C25' C35' 0.65(2) . ?
C25' C36' 1.30(3) . ?
C25' C26' 1.40(2) . ?
C26' C21' 1.41(2) . ?
C26' C31' 1.68(3) . ?
C26' C35' 1.69(3) . ?
C21' C36' 1.20(3) . ?
C21' N22 1.395(19) . ?
C21' C22' 1.41(2) . ?
C21' N32 1.42(3) . ?
C21' C32' 1.70(3) . ?
C22' C31' 1.17(3) . ?
C22' C33' 1.37(3) . ?
C22' C23' 1.44(2) . ?
C23' C33' 0.644(19) . ?
C23' C34' 0.81(3) . ?
C23' C32' 1.69(3) . ?
C23' C35' 1.77(4) . ?
N22 C39 1.35(3) . ?
N22 C28 1.43(2) . ?
N22 C31' 1.45(3) . ?
N22 C29 1.45(2) . ?
N22 C38 1.55(3) . ?
C28 C38 0.52(4) . ?
C28 N32 1.44(3) . ?
C29 N32 1.63(3) . ?
N31 C36 1.30(2) . ?
N31 C32 1.38(2) . ?
C32 C33 1.45(2) . ?
C33 C34 1.41(3) . ?
C34 C35 1.39(3) . ?
C34 C37 1.51(3) . ?
C35 C36 1.43(2) . ?
C37 C37' 1.30(2) . ?
C37' C34' 1.49(3) . ?
C34' C33' 1.37(3) . ?
C34' C35' 1.41(3) . ?
C35' C36' 1.40(2) . ?
C36' C31' 1.41(2) . ?
C31' N32 1.40(2) . ?
C31' C32' 1.41(2) . ?
C32' C33' 1.44(2) . ?
N32 C38 1.43(2) . ?
N32 C39 1.45(2) . ?
